data_4076676
loop_
_publ_author_name
'M\"uller, Christian'
'Lachicotte, Rene J.'
'Jones, William D.'

_publ_section_title
;
 Chelating P,N versus P,P Ligands:&#x00A0; Differing Reactivity of
 Donor-Stabilized Pt(\h2-PhC&#x22EE;CPh) Complexes Toward
 Diphenylacetylene
;
_journal_issue 6
_journal_name_full Organometallics
_journal_page_first 1118
_journal_paper_doi 10.1021/om010924a
_journal_volume 21
_journal_year 2002
_chemical_formula_sum 'C28 H42 P2 Pt'
_chemical_formula_weight 635.65
_chemical_name_common (dippe)Pt(PhCCPh)
_chemical_name_systematic
; 
? 
;
_space_group_IT_number 14
_symmetry_cell_setting monoclinic
_symmetry_space_group_name_Hall '-P 2yn'
_symmetry_space_group_name_H-M 'P 1 21/n 1'
_atom_sites_solution_hydrogens geom
_atom_sites_solution_primary direct
_atom_sites_solution_secondary difmap
_audit_creation_method SHELXL-97
_cell_angle_alpha 90.00
_cell_angle_beta 96.3110(10)
_cell_angle_gamma 90.00
_cell_formula_units_Z 4
_cell_length_a 12.2481(7)
_cell_length_b 13.5750(7)
_cell_length_c 16.9734(9)
_cell_measurement_temperature 193(2)
_cell_volume 2805.0(3)
_computing_cell_refinement 'Bruker SMART'
_computing_data_collection 'Bruker SMART'
_computing_data_reduction 'Bruker SHELXTL'
_computing_molecular_graphics 'Bruker SHELXTL'
_computing_publication_material 'Bruker SHELXTL'
_computing_structure_refinement 'SHELXL-97 (Sheldrick, 1997)'
_computing_structure_solution 'SHELXS-97 (Sheldrick, 1990)'
_diffrn_ambient_temperature 193(2)
_diffrn_measured_fraction_theta_full 0.959
_diffrn_measured_fraction_theta_max 0.959
_diffrn_measurement_device_type 'CCD area detector'
_diffrn_measurement_method 'phi and omega scans'
_diffrn_radiation_monochromator graphite
_diffrn_radiation_source 'normal-focus sealed tube'
_diffrn_radiation_type MoK\a
_diffrn_radiation_wavelength 0.71073
_diffrn_reflns_av_R_equivalents 0.0347
_diffrn_reflns_av_sigmaI/netI 0.0462
_diffrn_reflns_limit_h_max 16
_diffrn_reflns_limit_h_min -15
_diffrn_reflns_limit_k_max 18
_diffrn_reflns_limit_k_min -16
_diffrn_reflns_limit_l_max 22
_diffrn_reflns_limit_l_min -19
_diffrn_reflns_number 17445
_diffrn_reflns_theta_full 28.28
_diffrn_reflns_theta_max 28.28
_diffrn_reflns_theta_min 1.93
_exptl_absorpt_coefficient_mu 5.129
_exptl_absorpt_correction_T_max 0.928
_exptl_absorpt_correction_T_min 0.646
_exptl_absorpt_correction_type SADABS
_exptl_crystal_colour beige
_exptl_crystal_density_diffrn 1.505
_exptl_crystal_density_meas ?
_exptl_crystal_density_method 'not measured'
_exptl_crystal_description plate
_exptl_crystal_F_000 1272
_exptl_crystal_size_max 0.02
_exptl_crystal_size_mid 0.12
_exptl_crystal_size_min 0.12
_refine_diff_density_max 1.037
_refine_diff_density_min -0.807
_refine_diff_density_rms 0.097
_refine_ls_extinction_method none
_refine_ls_goodness_of_fit_ref 0.938
_refine_ls_hydrogen_treatment mixed
_refine_ls_matrix_type full
_refine_ls_number_parameters 280
_refine_ls_number_reflns 6687
_refine_ls_number_restraints 0
_refine_ls_restrained_S_all 0.938
_refine_ls_R_factor_all 0.0469
_refine_ls_R_factor_gt 0.0288
_refine_ls_shift/su_max 0.012
_refine_ls_shift/su_mean 0.002
_refine_ls_structure_factor_coef Fsqd
_refine_ls_weighting_details 'calc w=1/[\s^2^(Fo^2^)+(0.0258P)^2^+0.0000P] where P=(Fo^2^+2Fc^2^)/3'
_refine_ls_weighting_scheme calc
_refine_ls_wR_factor_gt 0.0522
_refine_ls_wR_factor_ref 0.0558
_reflns_number_gt 5303
_reflns_number_total 6687
_reflns_threshold_expression >2sigma(I)
_cod_data_source_file om010924a.cif
_cod_data_source_block sad_joncm06
_cod_depositor_comments
;
The following automatic conversions were performed:

'_symmetry_cell_setting' value 'Monoclinic' changed to 'monoclinic'
according to /home/saulius/struct/CIF-dictionaries/cif_core.dic
dictionary named 'cif_core.dic' version 2.4.1 from 2010-06-29.

Automatic conversion script
Id: cif_fix_values 1715 2011-07-08 13:25:40Z adriana 

The following automatic conversions were performed:

'_exptl_crystal_density_meas' value 'na' was changed to '?' - the
value is perceived as not measured.

Automatic conversion script
Id: cif_fix_values 3008 2015-01-20 13:52:24Z robertas 
;
_cod_original_sg_symbol_H-M P2(1)/n
_cod_database_code 4076676

loop_
_symmetry_equiv_pos_as_xyz
'x, y, z'
'-x+1/2, y+1/2, -z+1/2'
'-x, -y, -z'
'x-1/2, -y-1/2, z-1/2'

loop_
_atom_site_label
_atom_site_type_symbol
_atom_site_fract_x
_atom_site_fract_y
_atom_site_fract_z
_atom_site_U_iso_or_equiv
_atom_site_adp_type
_atom_site_occupancy
_atom_site_symmetry_multiplicity
_atom_site_calc_flag
_atom_site_refinement_flags
Pt1 Pt 0.828729(10) 0.091532(9) 0.339542(7) 0.02649(5) Uani 1 1 d .
P1 P 0.89245(7) -0.02211(6) 0.25891(5) 0.0277(2) Uani 1 1 d .
P2 P 0.67387(8) -0.00075(7) 0.33487(6) 0.0335(2) Uani 1 1 d .
C1 C 0.7822(3) -0.1116(2) 0.2267(2) 0.0352(9) Uani 1 1 d .
H1A H 0.7452 -0.0912 0.1759 0.042 Uiso 1 1 calc R
H1B H 0.8146 -0.1758 0.2199 0.042 Uiso 1 1 calc R
C2 C 0.6984(3) -0.1198(3) 0.2864(2) 0.0398(9) Uani 1 1 d .
H2A H 0.7242 -0.1676 0.3267 0.048 Uiso 1 1 calc R
H2B H 0.6295 -0.1438 0.2595 0.048 Uiso 1 1 calc R
C3 C 0.9424(3) 0.0173(3) 0.1647(2) 0.0354(9) Uani 1 1 d .
H3A H 1.0140 0.0485 0.1787 0.042 Uiso 1 1 calc R
C4 C 0.8670(4) 0.0961(3) 0.1233(2) 0.0514(11) Uani 1 1 d .
H4A H 0.8948 0.1156 0.0749 0.077 Uiso 1 1 calc R
H4B H 0.8647 0.1522 0.1575 0.077 Uiso 1 1 calc R
H4C H 0.7943 0.0697 0.1116 0.077 Uiso 1 1 calc R
C5 C 0.9604(3) -0.0665(3) 0.1079(2) 0.0468(10) Uani 1 1 d .
H5A H 0.9866 -0.0402 0.0609 0.070 Uiso 1 1 calc R
H5B H 0.8923 -0.1005 0.0939 0.070 Uiso 1 1 calc R
H5C H 1.0137 -0.1116 0.1330 0.070 Uiso 1 1 calc R
C6 C 1.0075(3) -0.0980(3) 0.3059(2) 0.0370(8) Uani 1 1 d .
H6A H 1.0250 -0.1478 0.2675 0.044 Uiso 1 1 calc R
C7 C 0.9748(4) -0.1511(4) 0.3783(2) 0.0632(13) Uani 1 1 d .
H7A H 1.0355 -0.1899 0.4016 0.095 Uiso 1 1 calc R
H7B H 0.9133 -0.1933 0.3630 0.095 Uiso 1 1 calc R
H7C H 0.9550 -0.1037 0.4162 0.095 Uiso 1 1 calc R
C8 C 1.1106(3) -0.0355(3) 0.3279(3) 0.0572(12) Uani 1 1 d .
H8A H 1.1688 -0.0767 0.3518 0.086 Uiso 1 1 calc R
H8B H 1.0949 0.0149 0.3647 0.086 Uiso 1 1 calc R
H8C H 1.1328 -0.0055 0.2809 0.086 Uiso 1 1 calc R
C9 C 0.6246(3) -0.0388(3) 0.4289(2) 0.0463(11) Uani 1 1 d .
H9A H 0.5934 0.0200 0.4513 0.056 Uiso 1 1 calc R
C10 C 0.7201(4) -0.0715(4) 0.4880(3) 0.0717(15) Uani 1 1 d .
H10A H 0.6931 -0.0902 0.5369 0.108 Uiso 1 1 calc R
H10B H 0.7714 -0.0182 0.4976 0.108 Uiso 1 1 calc R
H10C H 0.7562 -0.1268 0.4669 0.108 Uiso 1 1 calc R
C11 C 0.5328(4) -0.1168(3) 0.4199(3) 0.0709(16) Uani 1 1 d .
H11A H 0.5113 -0.1326 0.4711 0.106 Uiso 1 1 calc R
H11B H 0.5591 -0.1751 0.3962 0.106 Uiso 1 1 calc R
H11C H 0.4706 -0.0912 0.3868 0.106 Uiso 1 1 calc R
C12 C 0.5495(3) 0.0474(3) 0.2767(3) 0.0510(11) Uani 1 1 d .
H12A H 0.4935 -0.0045 0.2724 0.061 Uiso 1 1 calc R
C13 C 0.5742(4) 0.0748(4) 0.1936(3) 0.0799(17) Uani 1 1 d .
H13A H 0.5087 0.0996 0.1639 0.120 Uiso 1 1 calc R
H13B H 0.5992 0.0176 0.1676 0.120 Uiso 1 1 calc R
H13C H 0.6302 0.1245 0.1968 0.120 Uiso 1 1 calc R
C14 C 0.5038(4) 0.1367(3) 0.3167(3) 0.0672(14) Uani 1 1 d .
H14A H 0.4389 0.1597 0.2853 0.101 Uiso 1 1 calc R
H14B H 0.5579 0.1882 0.3216 0.101 Uiso 1 1 calc R
H14C H 0.4860 0.1185 0.3684 0.101 Uiso 1 1 calc R
C15 C 0.9351(3) 0.2024(2) 0.37248(19) 0.0293(8) Uani 1 1 d .
C16 C 0.8499(3) 0.2127(2) 0.41137(19) 0.0305(8) Uani 1 1 d .
C17 C 1.0434(3) 0.2423(2) 0.3615(2) 0.0299(8) Uani 1 1 d .
C18 C 1.0811(3) 0.2433(3) 0.2869(2) 0.0437(10) Uani 1 1 d .
H18A H 1.0371 0.2174 0.2436 0.052 Uiso 1 1 calc R
C19 C 1.1819(4) 0.2819(3) 0.2763(3) 0.0612(13) Uani 1 1 d .
H19A H 1.2048 0.2828 0.2259 0.073 Uiso 1 1 calc R
C20 C 1.2492(4) 0.3189(3) 0.3389(3) 0.0614(13) Uani 1 1 d .
H20A H 1.3175 0.3448 0.3313 0.074 Uiso 1 1 calc R
C21 C 1.2147(3) 0.3175(3) 0.4132(3) 0.0502(11) Uani 1 1 d .
H21A H 1.2606 0.3416 0.4561 0.060 Uiso 1 1 calc R
C22 C 1.1128(3) 0.2806(3) 0.4248(2) 0.0376(9) Uani 1 1 d .
H22A H 1.0902 0.2812 0.4753 0.045 Uiso 1 1 calc R
C23 C 0.8079(3) 0.2765(2) 0.46966(18) 0.0278(7) Uani 1 1 d .
C24 C 0.7189(3) 0.2488(3) 0.5088(2) 0.0378(9) Uani 1 1 d .
H24A H 0.6842 0.1890 0.4963 0.045 Uiso 1 1 calc R
C25 C 0.6810(3) 0.3084(3) 0.5660(2) 0.0454(10) Uani 1 1 d .
H25A H 0.6212 0.2885 0.5914 0.055 Uiso 1 1 calc R
C26 C 0.7312(4) 0.3966(3) 0.5853(2) 0.0476(10) Uani 1 1 d .
H26A H 0.7060 0.4362 0.6242 0.057 Uiso 1 1 calc R
C27 C 0.8187(3) 0.4267(3) 0.5473(2) 0.0442(10) Uani 1 1 d .
H27A H 0.8525 0.4868 0.5601 0.053 Uiso 1 1 calc R
C28 C 0.8566(3) 0.3670(3) 0.4898(2) 0.0351(8) Uani 1 1 d .
H28A H 0.9158 0.3879 0.4642 0.042 Uiso 1 1 calc R

loop_
_atom_site_aniso_label
_atom_site_aniso_U_11
_atom_site_aniso_U_22
_atom_site_aniso_U_33
_atom_site_aniso_U_23
_atom_site_aniso_U_13
_atom_site_aniso_U_12
Pt1 0.02698(7) 0.02465(7) 0.02806(7) -0.00234(6) 0.00405(5) -0.00255(7)
P1 0.0292(5) 0.0283(5) 0.0257(5) -0.0023(4) 0.0036(4) -0.0010(4)
P2 0.0313(5) 0.0287(5) 0.0418(6) -0.0050(4) 0.0101(4) -0.0043(4)
C1 0.042(2) 0.029(2) 0.034(2) -0.0083(15) 0.0016(16) -0.0012(16)
C2 0.035(2) 0.029(2) 0.057(2) -0.0092(17) 0.0121(18) -0.0080(16)
C3 0.035(2) 0.041(2) 0.0294(19) -0.0020(16) 0.0037(15) -0.0088(17)
C4 0.066(3) 0.048(3) 0.040(2) 0.011(2) 0.005(2) -0.004(2)
C5 0.048(3) 0.057(3) 0.038(2) -0.0079(19) 0.0131(18) -0.002(2)
C6 0.039(2) 0.037(2) 0.0343(19) -0.0057(17) 0.0016(15) 0.0095(18)
C7 0.065(3) 0.071(3) 0.051(3) 0.023(2) -0.002(2) 0.016(3)
C8 0.041(3) 0.063(3) 0.064(3) -0.006(2) -0.012(2) 0.012(2)
C9 0.053(3) 0.033(2) 0.058(3) -0.0115(19) 0.030(2) -0.007(2)
C10 0.089(4) 0.079(4) 0.051(3) 0.019(3) 0.025(3) -0.007(3)
C11 0.081(4) 0.056(3) 0.086(4) -0.022(3) 0.053(3) -0.031(3)
C12 0.028(2) 0.044(2) 0.080(3) -0.009(2) -0.001(2) -0.0018(19)
C13 0.063(3) 0.105(5) 0.065(3) 0.001(3) -0.022(3) 0.028(3)
C14 0.052(3) 0.057(3) 0.095(4) 0.009(3) 0.016(3) 0.021(2)
C15 0.034(2) 0.0233(18) 0.0298(18) -0.0009(14) -0.0005(15) -0.0019(15)
C16 0.039(2) 0.0225(18) 0.0285(18) 0.0009(14) -0.0012(15) -0.0013(15)
C17 0.030(2) 0.0243(18) 0.0356(19) -0.0031(15) 0.0031(15) -0.0015(15)
C18 0.038(2) 0.051(3) 0.044(2) -0.0116(19) 0.0093(18) -0.0128(19)
C19 0.054(3) 0.075(3) 0.060(3) -0.015(2) 0.029(2) -0.024(3)
C20 0.037(3) 0.066(3) 0.084(4) -0.019(3) 0.019(2) -0.017(2)
C21 0.034(2) 0.049(3) 0.066(3) -0.016(2) -0.006(2) -0.006(2)
C22 0.038(2) 0.033(2) 0.041(2) -0.0062(17) 0.0030(17) 0.0000(17)
C23 0.0272(19) 0.0272(18) 0.0288(18) 0.0030(15) 0.0026(14) 0.0014(15)
C24 0.042(2) 0.034(2) 0.038(2) -0.0011(16) 0.0069(17) -0.0020(17)
C25 0.049(3) 0.051(3) 0.039(2) -0.0011(19) 0.0164(18) 0.001(2)
C26 0.054(3) 0.051(3) 0.038(2) -0.010(2) 0.0085(19) 0.010(2)
C27 0.048(3) 0.035(2) 0.049(2) -0.0139(18) -0.0021(19) 0.0036(18)
C28 0.034(2) 0.032(2) 0.039(2) -0.0039(16) 0.0019(16) -0.0001(17)

loop_
_atom_type_symbol
_atom_type_description
_atom_type_scat_dispersion_real
_atom_type_scat_dispersion_imag
_atom_type_scat_source
C C 0.0033 0.0016 'International Tables Vol C Tables 4.2.6.8 and 6.1.1.4'
H H 0.0000 0.0000 'International Tables Vol C Tables 4.2.6.8 and 6.1.1.4'
P P 0.1023 0.0942 'International Tables Vol C Tables 4.2.6.8 and 6.1.1.4'
Pt Pt -1.7033 8.3905 'International Tables Vol C Tables 4.2.6.8 and 6.1.1.4'

loop_
_geom_angle_atom_site_label_1
_geom_angle_atom_site_label_2
_geom_angle_atom_site_label_3
_geom_angle
C15 Pt1 C16 37.24(13)
C15 Pt1 P1 114.83(10)
C16 Pt1 P1 151.70(10)
C15 Pt1 P2 158.28(10)
C16 Pt1 P2 121.05(10)
P1 Pt1 P2 86.84(3)
C1 P1 C3 103.53(16)
C1 P1 C6 104.93(17)
C3 P1 C6 102.99(17)
C1 P1 Pt1 109.72(12)
C3 P1 Pt1 119.64(12)
C6 P1 Pt1 114.55(12)
C12 P2 C9 103.5(2)
C12 P2 C2 103.68(19)
C9 P2 C2 102.98(17)
C12 P2 Pt1 117.53(14)
C9 P2 Pt1 118.52(14)
C2 P2 Pt1 108.76(12)
C2 C1 P1 112.0(2)
C1 C2 P2 112.7(2)
C4 C3 C5 110.6(3)
C4 C3 P1 111.0(3)
C5 C3 P1 114.5(3)
C7 C6 C8 110.5(3)
C7 C6 P1 110.9(3)
C8 C6 P1 111.4(3)
C10 C9 C11 111.5(4)
C10 C9 P2 110.6(3)
C11 C9 P2 114.3(3)
C14 C12 C13 109.8(4)
C14 C12 P2 111.4(3)
C13 C12 P2 110.3(3)
C16 C15 C17 144.4(3)
C16 C15 Pt1 72.1(2)
C17 C15 Pt1 143.4(3)
C15 C16 C23 140.7(3)
C15 C16 Pt1 70.6(2)
C23 C16 Pt1 148.7(3)
C22 C17 C18 117.5(3)
C22 C17 C15 121.6(3)
C18 C17 C15 120.9(3)
C19 C18 C17 121.0(4)
C20 C19 C18 120.9(4)
C19 C20 C21 119.3(4)
C20 C21 C22 120.7(4)
C21 C22 C17 120.6(4)
C28 C23 C24 117.4(3)
C28 C23 C16 121.3(3)
C24 C23 C16 121.3(3)
C25 C24 C23 121.3(3)
C26 C25 C24 120.2(4)
C27 C26 C25 120.1(4)
C26 C27 C28 119.7(4)
C27 C28 C23 121.4(4)

loop_
_geom_bond_atom_site_label_1
_geom_bond_atom_site_label_2
_geom_bond_distance
Pt1 C15 2.029(3)
Pt1 C16 2.047(3)
Pt1 P1 2.2577(9)
Pt1 P2 2.2672(10)
P1 C1 1.854(3)
P1 C3 1.852(3)
P1 C6 1.853(4)
P2 C12 1.841(4)
P2 C9 1.842(4)
P2 C2 1.852(4)
C1 C2 1.523(5)
C3 C4 1.532(5)
C3 C5 1.524(5)
C6 C7 1.516(5)
C6 C8 1.533(5)
C9 C10 1.521(6)
C9 C11 1.540(6)
C12 C14 1.526(6)
C12 C13 1.522(6)
C15 C16 1.301(5)
C15 C17 1.464(5)
C16 C23 1.452(4)
C17 C22 1.395(5)
C17 C18 1.394(5)
C18 C19 1.371(5)
C19 C20 1.367(6)
C20 C21 1.372(6)
C21 C22 1.379(5)
C23 C28 1.392(5)
C23 C24 1.389(5)
C24 C25 1.383(5)
C25 C26 1.369(5)
C26 C27 1.373(6)
C27 C28 1.386(5)
